data_9006294
loop_
_publ_author_name
'Boisen, M. B.'
'Gibbs, G. V.'
'Bukowinski, M. S. T.'

_publ_section_title
;
 Framework silica structures generated using simulated annealing
 with a potential energy function based on an H6Si2O7 molecule
 Sample: 11
;
_journal_name_full 'Physics and Chemistry of Minerals'
_journal_page_first 269
_journal_page_last 284
_journal_volume 21
_journal_year 1994
_chemical_formula_structural SiO2
_chemical_formula_sum 'O2 Si'
_space_group_IT_number 5
_symmetry_space_group_name_Hall 'C 2y'
_symmetry_space_group_name_H-M 'C 1 2 1'
_cell_angle_alpha 90
_cell_angle_beta 114.9303
_cell_angle_gamma 90
_cell_length_a 6.9979
_cell_length_b 8.2122
_cell_length_c 6.5106
_cell_formula_units_Z 8
_cell_volume 339.289
_exptl_crystal_density_diffrn 2.353
_cod_original_formula_sum 'Si O2'
_cod_database_code 9006294

loop_
_symmetry_equiv_pos_as_xyz
x,y,z
1/2+x,1/2+y,z
-x,y,-z
1/2-x,1/2+y,-z

loop_
_atom_site_label
_atom_site_fract_x
_atom_site_fract_y
_atom_site_fract_z
Si1 0.20423 0.00000 0.21347
Si2 0.39511 0.81983 0.64098
O1 0.50000 0.71754 0.50000
O2 0.00000 0.93053 0.00000
O3 0.79134 0.92676 0.55053
O4 0.41950 0.94158 0.19267
O5 0.80752 0.19767 0.77866
